data_4328253
loop_
_publ_author_name
'Anthony E. Phillips'
'Jacqueline M. Cole'
'Thierry d'Almeida'
'Kian Sing Low'

_publ_section_title
;
 Ru-OSO Coordination Photogenerated at 100 K in Tetraammineaqua(sulfur
 dioxide)ruthenium(II) (\+-)-Camphorsulfonate
;
_journal_name_full 'Inorganic Chemistry'
_journal_page_first 1204
_journal_page_last 1206
_journal_paper_doi 10.1021/ic2021808
_journal_volume 51
_journal_year 2012
_chemical_formula_moiety 'H14 N4 O3 Ru S 2+, 2(C10 H15 O4 S 1-)'
_chemical_formula_sum 'C20 H44 N4 O11 Ru S3'
_chemical_formula_weight 713.84
_chemical_name_systematic
;
 Tetraammineaqua(sulfur dioxide)ruthenium(II) (+-)-camphorsulfonate
;
_space_group_IT_number 15
_symmetry_cell_setting monoclinic
_symmetry_space_group_name_Hall '-C 2yc'
_symmetry_space_group_name_H-M 'C 1 2/c 1'
_atom_sites_solution_hydrogens geom
_atom_sites_solution_primary direct
_atom_sites_solution_secondary difmap
_audit_creation_method SHELXL-97
_cell_angle_alpha 90.00
_cell_angle_beta 97.480(13)
_cell_angle_gamma 90.00
_cell_formula_units_Z 8
_cell_length_a 33.82(2)
_cell_length_b 14.735(10)
_cell_length_c 12.474(9)
_cell_measurement_reflns_used 7540
_cell_measurement_temperature 100(2)
_cell_measurement_theta_max 32.7
_cell_measurement_theta_min 2.3
_cell_volume 6163(7)
_computing_cell_refinement
;
CrystalClear-SM Expert 2.0 r4 (Rigaku, 2009)
;
_computing_data_collection
;
CrystalClear-SM Expert 2.0 r4 (Rigaku, 2009)
;
_computing_data_reduction
;
CrystalClear-SM Expert 2.0 r4 (Rigaku, 2009)
;
_computing_structure_refinement 'SHELXL-97 (Sheldrick, 1997)'
_computing_structure_solution SIR-97
_diffrn_ambient_temperature 100(2)
_diffrn_detector CCD
_diffrn_detector_area_resol_mean 28.5714
_diffrn_measured_fraction_theta_full 0.986
_diffrn_measured_fraction_theta_max 0.893
_diffrn_measurement_device
;
AFC12 (Right): Kappa 3 circle
;
_diffrn_measurement_device_type
;
Rigaku Saturn724+ (2x2 bin mode)
;
_diffrn_measurement_method 'profile data from \w-scans'
_diffrn_radiation_monochromator graphite
_diffrn_radiation_source 'fine-focus sealed tube'
_diffrn_radiation_type MoK\a
_diffrn_radiation_wavelength 0.71073
_diffrn_reflns_av_R_equivalents 0.079
_diffrn_reflns_av_sigmaI/netI 0.0982
_diffrn_reflns_av_unetI/netI 0.161
_diffrn_reflns_limit_h_max 51
_diffrn_reflns_limit_h_min -51
_diffrn_reflns_limit_k_max 22
_diffrn_reflns_limit_k_min -10
_diffrn_reflns_limit_l_max 19
_diffrn_reflns_limit_l_min -17
_diffrn_reflns_number 19246
_diffrn_reflns_theta_full 26.52
_diffrn_reflns_theta_max 32.7
_diffrn_reflns_theta_min 2.3
_exptl_absorpt_coefficient_mu 0.770
_exptl_absorpt_correction_T_max 0.963
_exptl_absorpt_correction_T_min 0.916
_exptl_absorpt_correction_type numerical
_exptl_absorpt_process_details 'NUMABS, T. Higashi, September 1998'
_exptl_crystal_colour orange
_exptl_crystal_density_diffrn 1.539
_exptl_crystal_description plate
_exptl_crystal_F_000 2976
_exptl_crystal_size_max 0.20
_exptl_crystal_size_mid 0.07
_exptl_crystal_size_min 0.04
_refine_diff_density_max 0.777
_refine_diff_density_min -0.826
_refine_diff_density_rms 0.132
_refine_ls_extinction_method none
_refine_ls_goodness_of_fit_ref 1.067
_refine_ls_hydrogen_treatment mixed
_refine_ls_matrix_type full
_refine_ls_number_parameters 561
_refine_ls_number_reflns 6317
_refine_ls_number_restraints 534
_refine_ls_restrained_S_all 1.045
_refine_ls_R_factor_all 0.1346
_refine_ls_R_factor_gt 0.1033
_refine_ls_shift/su_max 0.003
_refine_ls_shift/su_mean 0.000
_refine_ls_structure_factor_coef Fsqd
_refine_ls_weighting_details 'calc w=1/[\s^2^(Fo^2^)+(0.0209P)^2^+138.5732P] where P=(Fo^2^+2Fc^2^)/3'
_refine_ls_weighting_scheme calc
_refine_ls_wR_factor_gt 0.1833
_refine_ls_wR_factor_ref 0.2045
_reflns_limit_h_max 42
_reflns_limit_h_min -42
_reflns_limit_k_max 18
_reflns_limit_k_min 0
_reflns_limit_l_max 15
_reflns_limit_l_min 0
_reflns_number_gt 4768
_reflns_number_total 6317
_reflns_threshold_expression >2sigma(I)
_cod_data_source_file ic2021808_si_002_01.cif
_cod_data_source_block 100K
_cod_original_sg_symbol_H-M 'C 2/c'
_cod_database_code 4328253

loop_
_symmetry_equiv_pos_as_xyz
'x, y, z'
'-x, y, -z+1/2'
'x+1/2, y+1/2, z'
'-x+1/2, y+1/2, -z+1/2'
'-x, -y, -z'
'x, -y, z-1/2'
'-x+1/2, -y+1/2, -z'
'x+1/2, -y+1/2, z-1/2'

loop_
_atom_site_label
_atom_site_type_symbol
_atom_site_fract_x
_atom_site_fract_y
_atom_site_fract_z
_atom_site_U_iso_or_equiv
_atom_site_adp_type
_atom_site_occupancy
_atom_site_symmetry_multiplicity
_atom_site_calc_flag
_atom_site_refinement_flags
_atom_site_disorder_assembly
_atom_site_disorder_group
Ru1 Ru 0.253896(19) 0.39701(5) 0.26798(6) 0.0361(2) Uani 1 1 d D . .
S1 S 0.30606(10) 0.3929(3) 0.3772(3) 0.0419(13) Uani 0.746(14) 1 d PU A 1
O1 O 0.3452(3) 0.4096(9) 0.3463(9) 0.064(3) Uani 0.746(14) 1 d PU A 1
O2 O 0.3057(4) 0.3643(9) 0.4891(11) 0.060(4) Uani 0.746(14) 1 d PU A 1
S1A S 0.3190(11) 0.418(2) 0.341(3) 0.055(7) Uani 0.122(11) 1 d PU A 2
O1A O 0.3523(16) 0.340(4) 0.324(5) 0.052(10) Uani 0.122(11) 1 d PU A 2
O2A O 0.2936(17) 0.399(4) 0.428(6) 0.043(8) Uani 0.122(11) 1 d PU A 2
S1E S 0.3318(4) 0.3869(10) 0.4384(13) 0.034(5) Uani 0.132(8) 1 d PU A 3
O1E O 0.325(2) 0.379(4) 0.337(5) 0.044(8) Uani 0.132(8) 1 d PU A 3
O2E O 0.305(2) 0.397(4) 0.509(6) 0.041(10) Uani 0.132(8) 1 d PU A 3
N1 N 0.2287(2) 0.4986(5) 0.3618(6) 0.0419(17) Uani 1 1 d . A .
H1A H 0.2175 0.4716 0.4161 0.063 Uiso 1 1 calc R . .
H1B H 0.2097 0.5301 0.3186 0.063 Uiso 1 1 calc R . .
H1C H 0.2482 0.5374 0.3904 0.063 Uiso 1 1 calc R . .
N2 N 0.2303(2) 0.2901(5) 0.3556(6) 0.0425(17) Uani 1 1 d . A .
H2A H 0.2498 0.2487 0.3761 0.064 Uiso 1 1 calc R . .
H2B H 0.2099 0.2627 0.3129 0.064 Uiso 1 1 calc R . .
H2C H 0.2211 0.3133 0.4154 0.064 Uiso 1 1 calc R . .
N3 N 0.2718(2) 0.2974(5) 0.1617(6) 0.0472(19) Uani 1 1 d . A .
H3A H 0.2843 0.3248 0.1100 0.071 Uiso 1 1 calc R . .
H3B H 0.2499 0.2670 0.1298 0.071 Uiso 1 1 calc R . .
H3C H 0.2888 0.2577 0.1997 0.071 Uiso 1 1 calc R . .
N4 N 0.27355(19) 0.5011(5) 0.1693(6) 0.0396(17) Uani 1 1 d . A .
H4A H 0.2873 0.5436 0.2120 0.059 Uiso 1 1 calc R . .
H4B H 0.2521 0.5274 0.1298 0.059 Uiso 1 1 calc R . .
H4C H 0.2897 0.4767 0.1240 0.059 Uiso 1 1 calc R . .
O3 O 0.1995(2) 0.3984(5) 0.1651(6) 0.065(2) Uani 1 1 d D A .
H3X H 0.195(2) 0.349(3) 0.125(7) 0.098 Uiso 1 1 d D . .
H3Y H 0.192(2) 0.452(2) 0.140(7) 0.098 Uiso 1 1 d D . .
S11 S 0.32304(6) 0.33875(14) -0.08467(17) 0.0363(5) Uani 1 1 d . . .
C11 C 0.3748(2) 0.3580(7) -0.0867(7) 0.047(2) Uani 1 1 d . . .
H11A H 0.3840 0.3151 -0.1393 0.056 Uiso 1 1 calc R . .
H11B H 0.3779 0.4200 -0.1153 0.056 Uiso 1 1 calc R . .
C12 C 0.4031(3) 0.3494(7) 0.0191(8) 0.049(2) Uani 1 1 d . . .
C13 C 0.4418(3) 0.3003(11) 0.0006(11) 0.091(5) Uani 1 1 d . . .
C14 C 0.4737(3) 0.3276(10) 0.0938(11) 0.089(4) Uani 1 1 d . . .
H14A H 0.4860 0.2737 0.1322 0.107 Uiso 1 1 calc R . .
H14B H 0.4949 0.3651 0.0680 0.107 Uiso 1 1 calc R . .
C15 C 0.4491(3) 0.3824(8) 0.1655(9) 0.069(3) Uani 1 1 d . . .
H15 H 0.4652 0.4229 0.2187 0.082 Uiso 1 1 calc R . .
C16 C 0.4218(3) 0.3186(9) 0.2153(10) 0.079(4) Uani 1 1 d . . .
H16A H 0.4086 0.3498 0.2715 0.094 Uiso 1 1 calc R . .
H16B H 0.4367 0.2655 0.2480 0.094 Uiso 1 1 calc R . .
C17 C 0.3907(3) 0.2894(8) 0.1184(9) 0.068(3) Uani 1 1 d . . .
H17A H 0.3632 0.3037 0.1323 0.082 Uiso 1 1 calc R . .
H17B H 0.3926 0.2237 0.1036 0.082 Uiso 1 1 calc R . .
C18 C 0.4200(3) 0.4340(8) 0.0788(10) 0.063(3) Uani 1 1 d . . .
C19 C 0.4419(3) 0.4945(9) 0.0022(11) 0.083(4) Uani 1 1 d . . .
H19A H 0.4227 0.5358 -0.0382 0.125 Uiso 1 1 calc R . .
H19B H 0.4540 0.4558 -0.0486 0.125 Uiso 1 1 calc R . .
H19C H 0.4627 0.5299 0.0453 0.125 Uiso 1 1 calc R . .
C20 C 0.3895(3) 0.4903(8) 0.1287(9) 0.070(3) Uani 1 1 d . . .
H20A H 0.3723 0.5223 0.0714 0.106 Uiso 1 1 calc R . .
H20B H 0.4033 0.5347 0.1789 0.106 Uiso 1 1 calc R . .
H20C H 0.3731 0.4504 0.1679 0.106 Uiso 1 1 calc R . .
O11 O 0.30782(17) 0.4067(4) -0.0145(5) 0.0484(16) Uani 1 1 d . . .
O12 O 0.30546(18) 0.3471(4) -0.1967(5) 0.0479(15) Uani 1 1 d . . .
O13 O 0.31775(18) 0.2470(4) -0.0432(5) 0.0477(15) Uani 1 1 d . . .
O14 O 0.4466(3) 0.2538(8) -0.0764(9) 0.121(4) Uani 1 1 d . . .
C31 C 0.1208(5) 0.3681(18) 0.5780(16) 0.055(5) Uani 0.389(7) 1 d PDU B 1
H31A H 0.1135 0.3040 0.5888 0.066 Uiso 0.389(7) 1 calc PR B 1
H31B H 0.1088 0.4053 0.6316 0.066 Uiso 0.389(7) 1 calc PR B 1
S31 S 0.1739(4) 0.3796(10) 0.6007(12) 0.042(3) Uani 0.389(7) 1 d PDU B 1
O31 O 0.1888(5) 0.3015(11) 0.5450(14) 0.061(5) Uani 0.389(7) 1 d PDU B 1
O32 O 0.1843(5) 0.4646(10) 0.5514(13) 0.047(4) Uani 0.389(7) 1 d PDU B 1
O33 O 0.1868(4) 0.3730(10) 0.7176(11) 0.045(4) Uani 0.389(7) 1 d PDU B 1
C32 C 0.1029(6) 0.3991(14) 0.4597(16) 0.059(4) Uani 0.389(7) 1 d PDU B 1
C33 C 0.1174(8) 0.385(2) 0.340(2) 0.074(6) Uani 0.389(7) 1 d PDU B 1
C34 C 0.0820(7) 0.4237(19) 0.2635(18) 0.068(5) Uani 0.389(7) 1 d PDU B 1
H34A H 0.0902 0.4773 0.2241 0.082 Uiso 0.389(7) 1 calc PR B 1
H34B H 0.0707 0.3776 0.2105 0.082 Uiso 0.389(7) 1 calc PR B 1
O34 O 0.1428(6) 0.3441(17) 0.3096(19) 0.088(6) Uani 0.389(7) 1 d PDU B 1
C35 C 0.0518(7) 0.4501(16) 0.3397(19) 0.064(5) Uani 0.389(7) 1 d PDU B 1
H35 H 0.0234 0.4544 0.3059 0.077 Uiso 0.389(7) 1 calc PR B 1
C36 C 0.0717(9) 0.5451(16) 0.394(3) 0.075(6) Uani 0.389(7) 1 d PDU B 1
H36A H 0.0788 0.5876 0.3381 0.091 Uiso 0.389(7) 1 calc PR B 1
H36B H 0.0536 0.5758 0.4387 0.091 Uiso 0.389(7) 1 calc PR B 1
C37 C 0.1072(9) 0.5098(15) 0.460(3) 0.065(6) Uani 0.389(7) 1 d PDU B 1
H37A H 0.1088 0.5334 0.5350 0.077 Uiso 0.389(7) 1 calc PR B 1
H37B H 0.1315 0.5282 0.4297 0.077 Uiso 0.389(7) 1 calc PR B 1
C38 C 0.0599(6) 0.3853(14) 0.4338(18) 0.064(5) Uani 0.389(7) 1 d PDU B 1
C39 C 0.0432(10) 0.423(2) 0.528(3) 0.086(8) Uani 0.389(7) 1 d PDU B 1
H39A H 0.0467 0.4894 0.5300 0.129 Uiso 0.389(7) 1 calc PR B 1
H39B H 0.0571 0.3970 0.5951 0.129 Uiso 0.389(7) 1 calc PR B 1
H39C H 0.0147 0.4090 0.5229 0.129 Uiso 0.389(7) 1 calc PR B 1
C40 C 0.0461(8) 0.2931(17) 0.388(3) 0.071(6) Uani 0.389(7) 1 d PDU B 1
H40A H 0.0169 0.2917 0.3747 0.106 Uiso 0.389(7) 1 calc PR B 1
H40B H 0.0556 0.2453 0.4392 0.106 Uiso 0.389(7) 1 calc PR B 1
H40C H 0.0568 0.2829 0.3194 0.106 Uiso 0.389(7) 1 calc PR B 1
C51 C 0.1251(4) 0.3255(11) 0.5467(15) 0.069(4) Uani 0.611(7) 1 d PDU B 2
H51A H 0.1335 0.2791 0.4969 0.083 Uiso 0.611(7) 1 calc PR B 2
H51B H 0.1121 0.2926 0.6018 0.083 Uiso 0.611(7) 1 calc PR B 2
S51 S 0.1691(3) 0.3733(7) 0.6146(8) 0.0379(18) Uani 0.611(7) 1 d PDU B 2
O51 O 0.1946(3) 0.3991(8) 0.5329(8) 0.053(3) Uani 0.611(7) 1 d PDU B 2
O52 O 0.1588(3) 0.4514(7) 0.6771(8) 0.045(2) Uani 0.611(7) 1 d PDU B 2
O53 O 0.1863(3) 0.2982(7) 0.6824(9) 0.061(3) Uani 0.611(7) 1 d PDU B 2
C52 C 0.0929(5) 0.3816(13) 0.4816(14) 0.071(4) Uani 0.611(7) 1 d PDU B 2
C53 C 0.0469(6) 0.3855(13) 0.5172(16) 0.065(4) Uani 0.611(7) 1 d PDU B 2
C54 C 0.0227(5) 0.4056(13) 0.4085(13) 0.068(4) Uani 0.611(7) 1 d PDU B 2
H54A H 0.0086 0.4643 0.4107 0.081 Uiso 0.611(7) 1 calc PR B 2
H54B H 0.0027 0.3573 0.3889 0.081 Uiso 0.611(7) 1 calc PR B 2
O54 O 0.0393(4) 0.3794(10) 0.6042(11) 0.078(4) Uani 0.611(7) 1 d PDU B 2
C55 C 0.0529(6) 0.4093(15) 0.3262(16) 0.077(4) Uani 0.611(7) 1 d PDU B 2
H55 H 0.0418 0.3995 0.2488 0.092 Uiso 0.611(7) 1 calc PR B 2
C56 C 0.0751(7) 0.5088(15) 0.3557(18) 0.093(6) Uani 0.611(7) 1 d PDU B 2
H56A H 0.0923 0.5265 0.3006 0.112 Uiso 0.611(7) 1 calc PR B 2
H56B H 0.0554 0.5575 0.3626 0.112 Uiso 0.611(7) 1 calc PR B 2
C57 C 0.0991(8) 0.4881(13) 0.461(2) 0.087(6) Uani 0.611(7) 1 d PDU B 2
H57A H 0.0897 0.5245 0.5197 0.105 Uiso 0.611(7) 1 calc PR B 2
H57B H 0.1276 0.5017 0.4587 0.105 Uiso 0.611(7) 1 calc PR B 2
C58 C 0.0852(5) 0.3467(12) 0.3716(15) 0.077(4) Uani 0.611(7) 1 d PDU B 2
C59 C 0.0701(7) 0.2536(15) 0.379(2) 0.104(6) Uani 0.611(7) 1 d PDU B 2
H59A H 0.0655 0.2410 0.4533 0.156 Uiso 0.611(7) 1 calc PR B 2
H59B H 0.0897 0.2106 0.3572 0.156 Uiso 0.611(7) 1 calc PR B 2
H59C H 0.0449 0.2471 0.3305 0.156 Uiso 0.611(7) 1 calc PR B 2
C60 C 0.1199(7) 0.360(2) 0.306(2) 0.101(7) Uani 0.611(7) 1 d PDU B 2
H60A H 0.1358 0.4122 0.3344 0.152 Uiso 0.611(7) 1 calc PR B 2
H60B H 0.1095 0.3703 0.2302 0.152 Uiso 0.611(7) 1 calc PR B 2
H60C H 0.1367 0.3053 0.3123 0.152 Uiso 0.611(7) 1 calc PR B 2

loop_
_atom_site_aniso_label
_atom_site_aniso_U_11
_atom_site_aniso_U_22
_atom_site_aniso_U_33
_atom_site_aniso_U_23
_atom_site_aniso_U_13
_atom_site_aniso_U_12
Ru1 0.0293(3) 0.0436(4) 0.0355(4) -0.0043(3) 0.0047(3) -0.0023(3)
S1 0.032(2) 0.0434(18) 0.051(3) 0.0001(17) 0.0077(17) -0.0030(15)
O1 0.030(5) 0.093(9) 0.070(7) -0.020(6) 0.008(5) 0.001(6)
O2 0.050(6) 0.079(9) 0.049(7) 0.005(7) -0.006(5) -0.025(7)
S1A 0.056(9) 0.055(8) 0.057(8) -0.004(6) 0.014(6) -0.001(6)
O1A 0.053(11) 0.054(12) 0.051(12) -0.001(7) 0.011(7) -0.002(7)
O2A 0.040(10) 0.043(10) 0.043(10) -0.001(7) 0.001(6) -0.001(6)
S1E 0.024(7) 0.037(7) 0.037(7) -0.007(5) -0.013(5) -0.005(5)
O1E 0.042(12) 0.046(12) 0.043(8) 0.003(9) 0.005(8) 0.000(9)
O2E 0.040(13) 0.041(14) 0.043(12) 0.002(9) 0.001(9) 0.004(10)
N1 0.043(4) 0.043(4) 0.040(4) -0.003(3) 0.006(3) -0.003(3)
N2 0.040(4) 0.052(4) 0.035(4) 0.000(3) 0.004(3) -0.010(3)
N3 0.042(4) 0.053(5) 0.051(5) -0.007(4) 0.023(4) -0.006(4)
N4 0.032(3) 0.046(4) 0.041(4) -0.007(3) 0.005(3) -0.001(3)
O3 0.054(4) 0.054(4) 0.079(5) -0.025(4) -0.027(4) 0.011(4)
S11 0.0296(9) 0.0417(11) 0.0362(12) -0.0046(9) -0.0008(8) 0.0010(9)
C11 0.029(4) 0.077(6) 0.036(5) -0.005(5) 0.007(3) 0.011(4)
C12 0.035(4) 0.068(6) 0.043(6) -0.003(5) 0.005(4) 0.002(4)
C13 0.049(6) 0.137(12) 0.083(10) -0.047(9) -0.008(6) 0.033(7)
C14 0.044(6) 0.117(11) 0.099(11) -0.017(9) -0.017(6) 0.015(7)
C15 0.037(5) 0.096(9) 0.066(8) 0.001(7) -0.017(5) -0.011(6)
C16 0.060(7) 0.105(10) 0.064(8) 0.005(7) -0.015(6) 0.001(7)
C17 0.045(6) 0.089(8) 0.063(8) -0.001(6) -0.019(5) -0.008(6)
C18 0.048(6) 0.065(7) 0.075(8) -0.003(6) 0.002(5) 0.002(5)
C19 0.053(6) 0.103(10) 0.091(10) 0.005(8) -0.004(6) -0.019(7)
C20 0.065(7) 0.077(8) 0.065(8) -0.014(6) -0.008(6) -0.004(6)
O11 0.038(3) 0.054(4) 0.055(4) -0.012(3) 0.015(3) 0.004(3)
O12 0.053(4) 0.048(3) 0.036(4) 0.002(3) -0.017(3) 0.005(3)
O13 0.056(4) 0.045(3) 0.040(4) -0.003(3) -0.004(3) -0.007(3)
O14 0.068(6) 0.171(10) 0.120(9) -0.058(8) -0.009(5) 0.058(6)
C31 0.038(6) 0.058(9) 0.068(8) 0.010(7) 0.000(6) 0.004(6)
S31 0.039(5) 0.048(5) 0.036(5) 0.001(4) -0.007(4) 0.003(4)
O31 0.059(7) 0.059(7) 0.065(8) -0.006(6) 0.012(7) 0.011(6)
O32 0.049(7) 0.045(6) 0.046(7) 0.004(6) 0.001(6) -0.003(6)
O33 0.045(7) 0.048(7) 0.037(6) 0.005(5) -0.011(5) 0.009(6)
C32 0.054(7) 0.058(8) 0.061(7) -0.007(7) -0.010(5) -0.004(7)
C33 0.067(8) 0.083(11) 0.071(8) 0.002(8) 0.008(7) 0.002(8)
C34 0.065(9) 0.073(10) 0.063(7) -0.003(7) 0.000(6) -0.009(7)
O34 0.075(9) 0.100(10) 0.089(10) -0.001(8) 0.010(7) 0.012(8)
C35 0.055(8) 0.069(8) 0.065(8) 0.004(7) -0.002(6) -0.002(7)
C36 0.079(10) 0.067(7) 0.078(11) -0.002(7) 0.003(8) 0.002(7)
C37 0.067(9) 0.066(7) 0.060(10) 0.010(7) 0.005(7) -0.009(7)
C38 0.052(7) 0.068(8) 0.070(8) 0.007(6) 0.003(6) 0.006(7)
C39 0.087(11) 0.092(12) 0.081(9) 0.002(8) 0.019(9) 0.010(9)
C40 0.060(10) 0.072(8) 0.080(11) 0.001(7) 0.003(8) -0.009(8)
C51 0.062(6) 0.063(7) 0.077(8) -0.010(6) -0.008(6) -0.006(5)
S51 0.036(3) 0.045(3) 0.032(3) 0.002(2) 0.002(2) -0.004(2)
O51 0.055(5) 0.061(6) 0.047(5) -0.006(5) 0.025(4) 0.004(5)
O52 0.040(5) 0.058(5) 0.037(5) -0.005(4) 0.009(4) -0.001(4)
O53 0.067(6) 0.059(5) 0.053(6) 0.006(5) -0.010(5) 0.000(5)
C52 0.052(6) 0.087(7) 0.070(6) 0.000(6) -0.009(5) -0.013(7)
C53 0.071(7) 0.064(8) 0.058(6) -0.004(7) 0.003(6) 0.007(7)
C54 0.054(6) 0.087(9) 0.060(7) -0.013(7) -0.001(5) 0.003(6)
O54 0.064(6) 0.098(8) 0.070(6) 0.006(6) 0.007(5) 0.005(6)
C55 0.067(7) 0.101(8) 0.062(7) 0.006(7) 0.005(5) -0.002(6)
C56 0.096(9) 0.091(7) 0.094(9) 0.014(7) 0.015(7) 0.002(7)
C57 0.087(10) 0.083(7) 0.088(9) 0.002(7) 0.000(7) -0.011(7)
C58 0.071(7) 0.087(6) 0.074(7) -0.008(6) 0.015(5) 0.005(6)
C59 0.113(10) 0.086(7) 0.117(11) -0.011(7) 0.026(8) -0.003(7)
C60 0.093(9) 0.113(11) 0.103(10) -0.004(8) 0.032(8) 0.006(8)

loop_
_atom_type_symbol
_atom_type_description
_atom_type_scat_dispersion_real
_atom_type_scat_dispersion_imag
_atom_type_scat_source
C C 0.0033 0.0016 'International Tables Vol C Tables 4.2.6.8 and 6.1.1.4'
H H 0.0000 0.0000 'International Tables Vol C Tables 4.2.6.8 and 6.1.1.4'
N N 0.0061 0.0033 'International Tables Vol C Tables 4.2.6.8 and 6.1.1.4'
O O 0.0106 0.0060 'International Tables Vol C Tables 4.2.6.8 and 6.1.1.4'
S S 0.1246 0.1234 'International Tables Vol C Tables 4.2.6.8 and 6.1.1.4'
Ru Ru -1.2594 0.8363 'International Tables Vol C Tables 4.2.6.8 and 6.1.1.4'

loop_
_geom_angle_atom_site_label_1
_geom_angle_atom_site_label_2
_geom_angle_atom_site_label_3
_geom_angle
S1 Ru1 O3 176.7(3)
S1 Ru1 N3 95.9(2)
O3 Ru1 N3 85.6(3)
S1 Ru1 N4 95.6(2)
O3 Ru1 N4 87.4(3)
N3 Ru1 N4 90.1(3)
S1 Ru1 N2 89.1(2)
O3 Ru1 N2 87.9(3)
N3 Ru1 N2 88.0(3)
N4 Ru1 N2 175.1(3)
S1 Ru1 N1 91.5(2)
O3 Ru1 N1 87.0(3)
N3 Ru1 N1 172.6(3)
N4 Ru1 N1 89.3(3)
N2 Ru1 N1 92.0(3)
S1 Ru1 S1A 19.5(9)
O3 Ru1 S1A 163.8(10)
N3 Ru1 S1A 90.2(8)
N4 Ru1 S1A 77.0(9)
N2 Ru1 S1A 107.6(9)
N1 Ru1 S1A 96.8(8)
S1 Ru1 O2A 21.0(17)
O3 Ru1 O2A 156.0(17)
N3 Ru1 O2A 112.2(16)
N4 Ru1 O2A 107.8(16)
N2 Ru1 O2A 77.2(16)
N1 Ru1 O2A 75.0(16)
S1A Ru1 O2A 38.4(18)
S1 Ru1 O1E 20.7(15)
O3 Ru1 O1E 162.1(15)
N3 Ru1 O1E 78.2(15)
N4 Ru1 O1E 85.0(15)
N2 Ru1 O1E 99.1(14)
N1 Ru1 O1E 109.0(15)
S1A Ru1 O1E 14.3(13)
O2A Ru1 O1E 42(2)
O1 S1 O2 115.3(7)
O1 S1 Ru1 123.1(5)
O2 S1 Ru1 121.4(6)
O2A S1A O1A 116(3)
O2A S1A Ru1 69(3)
O1A S1A Ru1 120(3)
S1A O2A Ru1 72(3)
O1E S1E O2E 129(5)
S1E O1E Ru1 112(4)
O12 S11 O11 112.6(4)
O12 S11 O13 111.4(4)
O11 S11 O13 110.5(4)
O12 S11 C11 104.7(4)
O11 S11 C11 108.8(4)
O13 S11 C11 108.6(4)
C12 C11 S11 118.7(6)
C18 C12 C11 120.4(9)
C18 C12 C13 100.7(8)
C11 C12 C13 111.0(8)
C18 C12 C17 101.0(8)
C11 C12 C17 120.6(8)
C13 C12 C17 99.7(9)
O14 C13 C14 126.7(11)
O14 C13 C12 126.2(11)
C14 C13 C12 107.0(10)
C15 C14 C13 101.4(8)
C16 C15 C14 108.7(11)
C16 C15 C18 103.0(8)
C14 C15 C18 101.2(9)
C15 C16 C17 104.0(9)
C16 C17 C12 103.1(8)
C12 C18 C20 114.6(8)
C12 C18 C19 110.2(10)
C20 C18 C19 109.9(10)
C12 C18 C15 95.9(8)
C20 C18 C15 112.5(10)
C19 C18 C15 113.3(9)
C32 C31 S31 111.8(14)
O31 S31 O32 110.9(14)
O31 S31 O33 109.9(12)
O32 S31 O33 114.7(13)
O31 S31 C31 104.6(13)
O32 S31 C31 107.9(12)
O33 S31 C31 108.3(12)
C38 C32 C31 114.4(17)
C38 C32 C37 102.9(16)
C31 C32 C37 105.1(16)
C38 C32 C33 100.7(15)
C31 C32 C33 133.2(17)
C37 C32 C33 95.6(19)
O34 C33 C34 123(2)
O34 C33 C32 134(2)
C34 C33 C32 102.2(16)
C35 C34 C33 103.9(16)
C38 C35 C34 104.6(17)
C38 C35 C36 101.1(15)
C34 C35 C36 102(2)
C37 C36 C35 101.0(16)
C36 C37 C32 106.7(16)
C32 C38 C39 104.0(19)
C32 C38 C35 99.1(16)
C39 C38 C35 109.2(19)
C32 C38 C40 117.1(18)
C39 C38 C40 121(2)
C35 C38 C40 104.7(18)
C52 C51 S51 123.0(12)
O52 S51 O51 111.7(9)
O52 S51 O53 113.1(9)
O51 S51 O53 111.8(9)
O52 S51 C51 109.1(9)
O51 S51 C51 107.8(9)
O53 S51 C51 102.9(9)
C58 C52 C51 109.9(16)
C58 C52 C57 101.9(15)
C51 C52 C57 121.1(13)
C58 C52 C53 101.8(12)
C51 C52 C53 120.3(14)
C57 C52 C53 98.8(16)
O54 C53 C54 134.0(18)
O54 C53 C52 125.3(17)
C54 C53 C52 100.5(14)
C53 C54 C55 105.8(13)
C58 C55 C54 104.1(14)
C58 C55 C56 100.0(13)
C54 C55 C56 101.8(17)
C57 C56 C55 101.1(14)
C56 C57 C52 105.8(14)
C52 C58 C55 99.9(15)
C52 C58 C59 107.0(16)
C55 C58 C59 111.0(16)
C52 C58 C60 113.8(16)
C55 C58 C60 107.3(17)
C59 C58 C60 116.6(18)

loop_
_geom_bond_atom_site_label_1
_geom_bond_atom_site_label_2
_geom_bond_distance
Ru1 S1 2.085(3)
Ru1 O3 2.101(6)
Ru1 N3 2.118(7)
Ru1 N4 2.126(7)
Ru1 N2 2.131(7)
Ru1 N1 2.144(7)
Ru1 S1A 2.29(4)
Ru1 O2A 2.25(6)
Ru1 O1E 2.47(7)
S1 O1 1.446(10)
S1 O2 1.459(14)
S1A O2A 1.49(8)
S1A O1A 1.64(6)
S1E O1E 1.27(6)
S1E O2E 1.34(8)
S11 O12 1.451(6)
S11 O11 1.466(6)
S11 O13 1.467(6)
S11 C11 1.777(8)
C11 C12 1.531(12)
C12 C18 1.524(14)
C12 C13 1.540(13)
C12 C17 1.621(14)
C13 O14 1.208(14)
C13 C14 1.534(15)
C14 C15 1.531(16)
C15 C16 1.506(15)
C15 C18 1.562(14)
C16 C17 1.556(14)
C18 C20 1.519(14)
C18 C19 1.563(15)
C31 C32 1.59(2)
C31 S31 1.789(17)
S31 O31 1.468(16)
S31 O32 1.458(16)
S31 O33 1.470(15)
C32 C38 1.46(2)
C32 C37 1.64(2)
C32 C33 1.65(3)
C33 O34 1.15(2)
C33 C34 1.54(3)
C34 C35 1.53(3)
C35 C38 1.51(3)
C35 C36 1.66(3)
C36 C37 1.46(2)
C38 C39 1.48(3)
C38 C40 1.53(3)
C51 C52 1.516(18)
C51 S51 1.761(14)
S51 O52 1.458(12)
S51 O51 1.467(11)
S51 O53 1.466(12)
C52 C58 1.46(2)
C52 C57 1.61(2)
C52 C53 1.67(2)
C53 O54 1.15(2)
C53 C54 1.52(2)
C54 C55 1.54(3)
C55 C58 1.48(2)
C55 C56 1.67(2)
C56 C57 1.49(2)
C58 C59 1.47(2)
C58 C60 1.53(2)
